data_7126186
loop_
_publ_author_name
'Zeng, Yao-Fu'
'Liu, Xu-Ge'
'Tan, Dong-Hang'
'Fan, Wen-Xin'
'Li, Yi-Na'
'Guo, Yu'
'Wang, Honggen'

_publ_section_title
;
 Halohydroxylation of alkenyl MIDA boronates: switchable stereoselectivity
 induced by B(MIDA) substituent.
;
_journal_issue 31
_journal_name_full 'Chemical communications (Cambridge, England)'
_journal_page_first 4332
_journal_page_last 4335
_journal_paper_doi 10.1039/d0cc00722f
_journal_volume 56
_journal_year 2020
_chemical_formula_moiety 'C14 H16 B F I N O5, C3 H6 O'
_chemical_formula_sum 'C17 H22 B F I N O6'
_chemical_formula_weight 493.09
_space_group_crystal_system monoclinic
_space_group_IT_number 14
_space_group_name_Hall '-P 2ybc'
_space_group_name_H-M_alt 'P 1 21/c 1'
_symmetry_Int_Tables_number 14
_atom_sites_solution_primary direct
_audit_creation_date 2016-10-17
_audit_creation_method
;
Olex2 1.2
(compiled 2016.09.09 svn.r3337 for OlexSys, GUI svn.r5227)
;
_audit_update_record
;
2017-01-10 deposited with the CCDC.	2020-03-10 downloaded from the CCDC.
;
_cell_angle_alpha 90
_cell_angle_beta 106.1114(19)
_cell_angle_gamma 90
_cell_formula_units_Z 4
_cell_length_a 17.3516(3)
_cell_length_b 11.2310(2)
_cell_length_c 10.6444(2)
_cell_measurement_reflns_used 5155
_cell_measurement_theta_max 71.9860
_cell_measurement_theta_min 2.6380
_cell_volume 1992.86(6)
_computing_cell_refinement 'CrysAlisPro 1.171.38.41 (Rigaku OD, 2015)'
_computing_data_collection 'CrysAlisPro 1.171.38.41 (Rigaku OD, 2015)'
_computing_data_reduction 'CrysAlisPro 1.171.38.41 (Rigaku OD, 2015)'
_computing_molecular_graphics 'Olex2 (Dolomanov et al., 2009)'
_computing_publication_material 'Olex2 (Dolomanov et al., 2009)'
_computing_structure_refinement 'olex2.refine (Bourhis et al., 2015)'
_computing_structure_solution 'SIR2008 (Burla et al., 2007)'
_diffrn_detector 'CCD plate'
_diffrn_detector_area_resol_mean 8.2417
_diffrn_detector_type Onyx
_diffrn_measured_fraction_theta_full 0.9674
_diffrn_measured_fraction_theta_max 0.9674
_diffrn_measurement_details
;
List of Runs (angles in degrees, time in seconds):

  # Type    Start    End  Width  t~exp~   \w     \q     \k     \f   Frames
#--------------------------------------------------------------------------
  1  \w    -26.00  69.00   1.00    2.00    --   44.40 -37.00  30.00   95
  2  \w     31.00  91.00   1.00    5.00    --  100.00 -94.00   0.00   60
  3  \w     79.00 108.00   1.00    5.00    --  100.00-125.00-180.00   29
  4  \w     74.00 168.00   1.00    5.00    --  100.00  61.00  30.00   94
  5  \w    126.00 166.00   1.00    5.00    --  100.00  77.00  60.00   40
  6  \w     99.00 170.00   1.00    5.00    --  100.00  61.00  90.00   71
  7  \w     69.00 116.00   1.00    5.00    --  100.00  77.00  60.00   47
  8  \w    -67.00 -26.00   1.00    2.00    --  -44.40 -57.00   0.00   41
  9  \w   -106.00 -81.00   1.00    2.00    --  -44.40-125.00  60.00   25
 10  \w   -111.00 -86.00   1.00    2.00    --  -44.40 -57.00   0.00   25
 11  \w   -117.00 -74.00   1.00    2.00    --  -44.40-125.00-150.00   43
 12  \w   -101.00 -56.00   1.00    5.00    --  -90.00 125.00-150.00   45
 13  \w   -102.00 -75.00   1.00    5.00    --  -90.00  61.00-120.00   27
;
_diffrn_measurement_device 'four-circle diffractometer'
_diffrn_measurement_device_type 'Xcalibur, Onyx, Nova'
_diffrn_measurement_method '\w scans'
_diffrn_orient_matrix_type 'CrysAlisPro convention (1999,Acta A55,543-557)'
_diffrn_orient_matrix_UB_11 0.0376291000
_diffrn_orient_matrix_UB_12 -0.0954929000
_diffrn_orient_matrix_UB_13 -0.0685811000
_diffrn_orient_matrix_UB_21 -0.0588421000
_diffrn_orient_matrix_UB_22 -0.0931995000
_diffrn_orient_matrix_UB_23 0.0261011000
_diffrn_orient_matrix_UB_31 -0.0605666000
_diffrn_orient_matrix_UB_32 0.0312479000
_diffrn_orient_matrix_UB_33 -0.1316223000
_diffrn_radiation_monochromator mirror
_diffrn_radiation_probe x-ray
_diffrn_radiation_type 'Cu K\a'
_diffrn_radiation_wavelength 1.54184
_diffrn_reflns_av_R_equivalents 0.0629
_diffrn_reflns_av_unetI/netI 0.0540
_diffrn_reflns_limit_h_max 20
_diffrn_reflns_limit_h_min -18
_diffrn_reflns_limit_k_max 13
_diffrn_reflns_limit_k_min -10
_diffrn_reflns_limit_l_max 11
_diffrn_reflns_limit_l_min -12
_diffrn_reflns_number 7761
_diffrn_reflns_theta_full 67.0784
_diffrn_reflns_theta_max 67.08
_diffrn_reflns_theta_min 2.65
_diffrn_source 'micro-focus sealed X-ray tube'
_diffrn_source_type 'Nova (Cu) X-ray Source'
_exptl_absorpt_coefficient_mu 13.004
_exptl_absorpt_correction_T_max 1.00000
_exptl_absorpt_correction_T_min 0.04111
_exptl_absorpt_correction_type multi-scan
_exptl_absorpt_process_details
;
CrysAlisPro 1.171.38.41 (Rigaku Oxford Diffraction, 2015)
Empirical absorption correction using spherical harmonics,
 implemented in SCALE3 ABSPACK scaling algorithm.
;
_exptl_crystal_density_diffrn 1.6433
_exptl_crystal_F_000 986.6074
_exptl_crystal_size_max 0.4
_exptl_crystal_size_mid 0.3
_exptl_crystal_size_min 0.2
_refine_diff_density_max 3.6026
_refine_diff_density_min -1.7467
_refine_diff_density_rms 0.2292
_refine_ls_d_res_high 0.8370
_refine_ls_d_res_low 16.6701
_refine_ls_goodness_of_fit_ref 1.0517
_refine_ls_hydrogen_treatment constr
_refine_ls_matrix_type full
_refine_ls_number_constraints 34
_refine_ls_number_parameters 248
_refine_ls_number_reflns 3447
_refine_ls_number_restraints 0
_refine_ls_restrained_S_all 1.0517
_refine_ls_R_factor_all 0.0844
_refine_ls_R_factor_gt 0.0806
_refine_ls_shift/su_max 3.4534
_refine_ls_shift/su_mean 0.0637
_refine_ls_structure_factor_coef Fsqd
_refine_ls_weighting_details 'w=1/[\s^2^(Fo^2^)+(0.1802P)^2^+3.8146P] where P=(Fo^2^+2Fc^2^)/3'
_refine_ls_weighting_scheme calc
_refine_ls_wR_factor_gt 0.2272
_refine_ls_wR_factor_ref 0.2355
_reflns_Friedel_coverage 0.0
_reflns_limit_h_max 18
_reflns_limit_h_min -20
_reflns_limit_k_max 13
_reflns_limit_k_min 0
_reflns_limit_l_max 12
_reflns_limit_l_min 0
_reflns_number_gt 3147
_reflns_number_total 3447
_reflns_threshold_expression I>=2u(I)
_cod_data_source_file d0cc00722f2.cif
_cod_data_source_block zyf_IOH_160919_2_2
_cod_depositor_comments 'Adding full bibliography for 7126186--7126187.cif.'
_cod_original_cell_volume 1992.86(7)
_cod_database_code 7126186
_chemical_oxdiff_formula 'C11 H10 N O'
_reflns_odcompleteness_completeness 96.10
_reflns_odcompleteness_iscentric 1
_reflns_odcompleteness_theta 66.97
_olex2_refinement_description
;
1. Fixed Uiso
 At 1.2 times of:
  All C(H) groups, All C(H,H) groups
 At 1.5 times of:
  All C(H,H,H) groups, All O(H) groups
2.a Ternary CH refined with riding coordinates:
 C9(H9), C16(H16)
2.b Secondary CH2 refined with riding coordinates:
 C5(H5a,H5b), C14(H14a,H14b)
2.c Aromatic/amide H refined with riding coordinates:
 C21(H21), C23(H23), C19(H19)
2.d Idealised Me refined as rotating group:
 C11(H11b,H11a,H11c), C18(H18a,H18b,H18c), C25(H25a,H25b,H25c), C2(H2a,H2b,H2c)
2.e Idealised tetrahedral OH refined as rotating group:
 O4(H4)
;
_olex2_submission_special_instructions 'No special instructions were received'
_oxdiff_exptl_absorpt_empirical_details
;
Empirical correction (ABSPACK) includes:
- Absorption correction using spherical harmonics
- Frame scaling
;
_oxdiff_exptl_absorpt_empirical_full_max 13.281
_oxdiff_exptl_absorpt_empirical_full_min 0.396

loop_
_space_group_symop_id
_space_group_symop_operation_xyz
1 x,y,z
2 -x,y+1/2,-z+1/2
3 -x,-y,-z
4 x,-y-1/2,z-1/2

loop_
_atom_site_label
_atom_site_type_symbol
_atom_site_fract_x
_atom_site_fract_y
_atom_site_fract_z
_atom_site_U_iso_or_equiv
_atom_site_adp_type
_atom_site_occupancy
_atom_site_refinement_flags_posn
I1 I 0.67987(3) 0.71612(4) 1.01110(5) 0.0463(3) Uani 1.000000 .
O1 O 0.3938(3) 0.5537(5) 0.8394(5) 0.0410(12) Uani 1.000000 .
O2 O 0.5238(3) 0.5806(4) 0.8555(4) 0.0355(10) Uani 1.000000 .
O3 O 0.5885(3) 0.5642(4) 0.6832(4) 0.0356(11) Uani 1.000000 .
O4 O 0.7384(3) 0.4182(5) 0.8005(5) 0.0424(12) Uani 1.000000 .
C5 C 0.5692(5) 0.3573(6) 0.6570(6) 0.0326(14) Uani 1.000000 .
O6 O 0.5915(3) 0.4863(4) 0.4901(4) 0.0394(11) Uani 1.000000 .
N7 N 0.5576(3) 0.3856(4) 0.7884(5) 0.0287(11) Uani 1.000000 .
C8 C 0.9460(9) 0.6853(15) 0.9945(13) 0.083(3) Uani 1.000000 .
C9 C 0.6762(4) 0.5427(6) 0.9195(6) 0.0326(14) Uani 1.000000 .
C10 C 0.4561(4) 0.5165(6) 0.8286(6) 0.0329(15) Uani 1.000000 .
C11 C 0.5991(5) 0.2945(6) 0.8890(7) 0.0368(16) Uani 1.000000 .
O12 O 0.7822(5) 1.1458(8) 1.0812(7) 0.080(2) Uani 1.000000 .
C13 C 0.5842(4) 0.4744(6) 0.5993(6) 0.0323(14) Uani 1.000000 .
C14 C 0.4709(4) 0.3929(6) 0.7836(7) 0.0340(14) Uani 1.000000 .
F15 F 1.0501(5) 0.6349(10) 1.1830(8) 0.113(3) Uani 1.000000 .
C16 C 0.7457(5) 0.5343(7) 0.8576(7) 0.0397(16) Uani 1.000000 .
C17 C 0.8270(6) 0.5537(10) 0.9474(10) 0.060(2) Uani 1.000000 .
C18 C 0.7891(7) 1.117(2) 0.8643(11) 0.107(6) Uani 1.000000 .
C19 C 0.8709(7) 0.6550(12) 0.9227(15) 0.084(4) Uani 1.000000 .
C20 C 0.8009(5) 1.0845(10) 1.0002(8) 0.054(2) Uani 1.000000 .
C21 C 0.8551(6) 0.4795(14) 1.0480(10) 0.075(4) Uani 1.000000 .
C22 C 0.9714(5) 0.6128(10) 1.0994(10) 0.060(2) Uani 1.000000 .
C23 C 0.9365(9) 0.5106(15) 1.1335(12) 0.092(4) Uani 1.000000 .
B24 B 0.5902(5) 0.5243(6) 0.8161(7) 0.0317(16) Uani 1.000000 .
C25 C 0.8419(18) 0.9722(13) 1.044(2) 0.148(10) Uani 1.000000 .
C2 C 0.9914(12) 0.7851(19) 0.968(2) 0.128(8) Uani 1.000000 .
H21 H 0.8264(6) 0.4139(14) 1.0636(10) 0.090(4) Uiso 1.000000 R
H23 H 0.9624(9) 0.4644(15) 1.2052(12) 0.110(5) Uiso 1.000000 R
H19 H 0.8461(7) 0.7036(12) 0.8523(15) 0.101(5) Uiso 1.000000 R
H4 H 0.741(6) 0.4230(12) 0.725(3) 0.0637(18) Uiso 1.000000 GR
H5a H 0.6146(5) 0.3042(6) 0.6663(6) 0.0392(17) Uiso 1.000000 R
H5b H 0.5217(5) 0.3192(6) 0.6015(6) 0.0392(17) Uiso 1.000000 R
H9 H 0.6834(4) 0.4813(6) 0.9872(6) 0.0391(17) Uiso 1.000000 R
H11b H 0.576(3) 0.2175(11) 0.864(3) 0.055(2) Uiso 1.000000 GR
H11a H 0.6552(8) 0.292(4) 0.894(4) 0.055(2) Uiso 1.000000 GR
H11c H 0.593(3) 0.316(3) 0.9728(14) 0.055(2) Uiso 1.000000 GR
H14a H 0.4377(4) 0.3792(6) 0.6951(7) 0.0408(17) Uiso 1.000000 R
H14b H 0.4579(4) 0.3333(6) 0.8404(7) 0.0408(17) Uiso 1.000000 R
H16 H 0.7369(5) 0.5931(7) 0.7871(7) 0.0477(19) Uiso 1.000000 R
H18a H 0.746(6) 1.071(9) 0.8100(16) 0.160(9) Uiso 1.000000 GR
H18b H 0.776(9) 1.200(3) 0.853(3) 0.160(9) Uiso 1.000000 GR
H18c H 0.838(3) 1.103(13) 0.840(4) 0.160(9) Uiso 1.000000 GR
H25a H 0.883(9) 0.960(10) 1.000(17) 0.222(15) Uiso 1.000000 GR
H25b H 0.866(12) 0.975(8) 1.136(4) 0.222(15) Uiso 1.000000 GR
H25c H 0.804(3) 0.908(3) 1.02(2) 0.222(15) Uiso 1.000000 GR
H2a H 1.042(4) 0.758(3) 0.961(17) 0.193(11) Uiso 1.000000 GR
H2b H 0.962(5) 0.822(10) 0.887(9) 0.193(11) Uiso 1.000000 GR
H2c H 1.000(9) 0.842(8) 1.038(9) 0.193(11) Uiso 1.000000 GR

loop_
_atom_site_aniso_label
_atom_site_aniso_U_11
_atom_site_aniso_U_22
_atom_site_aniso_U_33
_atom_site_aniso_U_12
_atom_site_aniso_U_13
_atom_site_aniso_U_23
I1 0.0507(5) 0.0381(4) 0.0414(4) 0.00789(17) -0.0015(3) -0.01731(17)
O1 0.056(3) 0.035(3) 0.037(3) 0.009(2) 0.020(2) -0.001(2)
O2 0.051(3) 0.024(2) 0.030(2) 0.0084(19) 0.008(2) -0.0035(18)
O3 0.060(3) 0.017(2) 0.026(2) 0.0045(19) 0.006(2) 0.0021(17)
O4 0.054(3) 0.038(3) 0.040(3) 0.004(2) 0.021(2) -0.006(2)
C5 0.050(4) 0.024(3) 0.025(3) 0.002(3) 0.012(3) -0.003(2)
O6 0.065(3) 0.031(2) 0.022(2) -0.005(2) 0.012(2) 0.0028(19)
N7 0.046(3) 0.019(2) 0.019(2) 0.005(2) 0.005(2) 0.0009(19)
C8 0.082(8) 0.100(9) 0.069(7) 0.008(7) 0.025(6) -0.006(7)
C9 0.049(4) 0.021(3) 0.028(3) 0.004(3) 0.012(3) -0.002(2)
C10 0.057(4) 0.025(3) 0.018(3) 0.007(3) 0.012(3) 0.003(2)
C11 0.064(5) 0.022(3) 0.024(3) 0.008(3) 0.012(3) 0.006(2)
O12 0.100(6) 0.094(6) 0.063(4) 0.040(5) 0.048(4) 0.031(4)
C13 0.045(4) 0.022(3) 0.028(3) 0.001(3) 0.007(3) 0.001(2)
C14 0.051(4) 0.023(3) 0.032(3) 0.000(3) 0.019(3) 0.003(3)
F15 0.072(5) 0.158(9) 0.108(6) -0.011(5) 0.023(4) -0.036(6)
C16 0.055(4) 0.034(4) 0.032(3) -0.002(3) 0.017(3) -0.010(3)
C17 0.057(5) 0.076(6) 0.056(5) -0.003(4) 0.030(4) -0.030(5)
C18 0.062(7) 0.210(19) 0.048(6) 0.052(9) 0.015(5) 0.031(8)
C19 0.059(6) 0.082(8) 0.120(10) -0.028(6) 0.039(7) -0.050(8)
C20 0.036(4) 0.076(6) 0.049(5) -0.015(4) 0.012(3) -0.001(4)
C21 0.043(5) 0.129(11) 0.052(5) 0.009(6) 0.011(4) -0.014(6)
C22 0.044(5) 0.071(6) 0.064(6) -0.010(4) 0.013(4) -0.014(5)
C23 0.101(9) 0.124(12) 0.055(6) 0.023(9) 0.030(6) -0.006(7)
B24 0.056(5) 0.016(3) 0.023(3) 0.004(3) 0.011(3) -0.001(3)
C25 0.30(3) 0.046(7) 0.156(16) 0.001(11) 0.15(2) 0.004(9)
C2 0.087(12) 0.16(2) 0.132(17) -0.028(11) 0.022(11) 0.022(12)

loop_
_atom_type_symbol
_atom_type_scat_dispersion_real
_atom_type_scat_dispersion_imag
_atom_type_scat_Cromer_Mann_a1
_atom_type_scat_Cromer_Mann_a2
_atom_type_scat_Cromer_Mann_a3
_atom_type_scat_Cromer_Mann_a4
_atom_type_scat_Cromer_Mann_b1
_atom_type_scat_Cromer_Mann_b2
_atom_type_scat_Cromer_Mann_b3
_atom_type_scat_Cromer_Mann_b4
_atom_type_scat_Cromer_Mann_c
_atom_type_scat_source
_atom_type_scat_dispersion_source
C 0.01920 0.00962 2.31000 1.02000 1.58860 0.86500 20.84390 10.20750 0.56870 51.65120 0.215599998832 'International Tables Volume C Table 6.1.1.4 (pp. 500-502)' 'Henke, Gullikson and Davis, At. Data and Nucl. Data Tables, 1993, 54, 2'
B 0.00963 0.00408 2.05450 1.33260 1.09790 0.70680 23.21850 1.02100 60.34980 0.14030 -0.193200007081 'International Tables Volume C Table 6.1.1.4 (pp. 500-502)' 'Henke, Gullikson and Davis, At. Data and Nucl. Data Tables, 1993, 54, 2'
F 0.07537 0.05506 3.53920 2.64120 1.51700 1.02430 10.28250 4.29440 0.26150 26.14760 0.277599990368 'International Tables Volume C Table 6.1.1.4 (pp. 500-502)' 'Henke, Gullikson and Davis, At. Data and Nucl. Data Tables, 1993, 54, 2'
I -0.19206 6.94430 20.14720 18.99490 7.51380 2.27350 4.34700 0.38140 27.76600 66.87760 4.07119989395 'International Tables Volume C Table 6.1.1.4 (pp. 500-502)' 'Henke, Gullikson and Davis, At. Data and Nucl. Data Tables, 1993, 54, 2'
H 0.00000 0.00000 0.49300 0.32291 0.14019 0.04081 10.51090 26.12570 3.14236 57.79970 0.0030380000826 'International Tables Volume C Table 6.1.1.4 (pp. 500-502)' 'Henke, Gullikson and Davis, At. Data and Nucl. Data Tables, 1993, 54, 2'
O 0.05239 0.03377 3.04850 2.28680 1.54630 0.86700 13.27710 5.70110 0.32390 32.90890 0.250800013542 'International Tables Volume C Table 6.1.1.4 (pp. 500-502)' 'Henke, Gullikson and Davis, At. Data and Nucl. Data Tables, 1993, 54, 2'
N 0.03256 0.01839 12.21260 3.13220 2.01250 1.16630 0.00570 9.89330 28.99750 0.58260 -11.5290002823 'International Tables Volume C Table 6.1.1.4 (pp. 500-502)' 'Henke, Gullikson and Davis, At. Data and Nucl. Data Tables, 1993, 54, 2'

loop_
_geom_angle_atom_site_label_1
_geom_angle_atom_site_label_2
_geom_angle_atom_site_label_3
_geom_angle
_geom_angle_site_symmetry_1
_geom_angle_site_symmetry_3
_geom_angle_publ_flag
B24 O2 C10 114.7(5) . . ?
B24 O3 C13 113.2(5) . . ?
H4 O4 C16 109.5 . . ?
C13 C5 N7 106.2(5) . . ?
H5a C5 N7 110.5(3) . . ?
H5a C5 C13 110.5(4) . . ?
H5b C5 N7 110.5(4) . . ?
H5b C5 C13 110.5(4) . . ?
H5b C5 H5a 108.7 . . ?
C11 N7 C5 110.9(5) . . ?
C14 N7 C5 111.9(5) . . ?
C14 N7 C11 109.9(5) . . ?
B24 N7 C5 103.7(5) . . ?
B24 N7 C11 116.0(5) . . ?
B24 N7 C14 104.2(5) . . ?
C22 C8 C19 110.8(14) . . ?
C2 C8 C19 125.1(16) . . ?
C2 C8 C22 124.0(15) . . ?
C16 C9 I1 108.7(5) . . ?
B24 C9 I1 109.3(4) . . ?
B24 C9 C16 113.0(5) . . ?
H9 C9 I1 108.58(17) . . ?
H9 C9 C16 108.6(4) . . ?
H9 C9 B24 108.6(3) . . ?
O2 C10 O1 123.8(6) . . ?
C14 C10 O1 126.1(7) . . ?
C14 C10 O2 110.2(6) . . ?
H11b C11 N7 109.5 . . ?
H11a C11 N7 109.5 . . ?
H11a C11 H11b 109.5 . . ?
H11c C11 N7 109.5 . . ?
H11c C11 H11b 109.5 . . ?
H11c C11 H11a 109.5 . . ?
C5 C13 O3 111.8(5) . . ?
O6 C13 O3 123.8(6) . . ?
O6 C13 C5 124.4(6) . . ?
C10 C14 N7 107.3(6) . . ?
H14a C14 N7 110.2(3) . . ?
H14a C14 C10 110.2(4) . . ?
H14b C14 N7 110.2(3) . . ?
H14b C14 C10 110.2(3) . . ?
H14b C14 H14a 108.5 . . ?
C9 C16 O4 104.5(6) . . ?
C17 C16 O4 111.4(7) . . ?
C17 C16 C9 115.9(6) . . ?
H16 C16 O4 108.3(4) . . ?
H16 C16 C9 108.3(4) . . ?
H16 C16 C17 108.3(5) . . ?
C19 C17 C16 117.2(11) . . ?
C21 C17 C16 119.6(10) . . ?
C21 C17 C19 123.2(11) . . ?
H18a C18 C20 109.5 . . ?
H18b C18 C20 109.5 . . ?
H18b C18 H18a 109.5 . . ?
H18c C18 C20 109.5 . . ?
H18c C18 H18a 109.5 . . ?
H18c C18 H18b 109.5 . . ?
C17 C19 C8 124.8(15) . . ?
H19 C19 C8 117.6(10) . . ?
H19 C19 C17 117.6(8) . . ?
C18 C20 O12 124.9(11) . . ?
C25 C20 O12 117.8(11) . . ?
C25 C20 C18 117.2(12) . . ?
C23 C21 C17 114.5(13) . . ?
H21 C21 C17 122.7(7) . . ?
H21 C21 C23 122.7(8) . . ?
F15 C22 C8 116.4(11) . . ?
C23 C22 C8 130.2(11) . . ?
C23 C22 F15 113.0(11) . . ?
C22 C23 C21 116.1(12) . . ?
H23 C23 C21 121.9(8) . . ?
H23 C23 C22 121.9(7) . . ?
O3 B24 O2 109.5(5) . . ?
N7 B24 O2 101.5(5) . . ?
N7 B24 O3 101.5(5) . . ?
C9 B24 O2 113.7(5) . . ?
C9 B24 O3 112.7(6) . . ?
C9 B24 N7 116.8(5) . . ?
H25a C25 C20 109.5 . . ?
H25b C25 C20 109.5 . . ?
H25b C25 H25a 109.5 . . ?
H25c C25 C20 109.5 . . ?
H25c C25 H25a 109.5 . . ?
H25c C25 H25b 109.5 . . ?
H2a C2 C8 109.5 . . ?
H2b C2 C8 109.5 . . ?
H2b C2 H2a 109.5 . . ?
H2c C2 C8 109.5 . . ?
H2c C2 H2a 109.5 . . ?
H2c C2 H2b 109.5 . . ?

loop_
_geom_bond_atom_site_label_1
_geom_bond_atom_site_label_2
_geom_bond_distance
_geom_bond_site_symmetry_2
_geom_bond_publ_flag
I1 C9 2.171(6) . ?
O1 C10 1.193(9) . ?
O2 C10 1.339(9) . ?
O2 B24 1.475(9) . ?
O3 C13 1.335(8) . ?
O3 B24 1.476(8) . ?
O4 C16 1.429(9) . ?
O4 H4 0.8200 . ?
C5 N7 1.501(8) . ?
C5 C13 1.505(9) . ?
C5 H5a 0.9700 . ?
C5 H5b 0.9700 . ?
O6 C13 1.211(8) . ?
N7 C11 1.510(8) . ?
N7 C14 1.494(9) . ?
N7 B24 1.656(9) . ?
C8 C19 1.358(19) . ?
C8 C22 1.353(19) . ?
C8 C2 1.44(2) . ?
C9 C16 1.530(10) . ?
C9 B24 1.602(11) . ?
C9 H9 0.9800 . ?
C10 C14 1.514(9) . ?
C11 H11b 0.9600 . ?
C11 H11a 0.9600 . ?
C11 H11c 0.9600 . ?
O12 C20 1.215(12) . ?
C14 H14a 0.9700 . ?
C14 H14b 0.9700 . ?
F15 C22 1.430(12) . ?
C16 C17 1.485(13) . ?
C16 H16 0.9800 . ?
C17 C19 1.433(16) . ?
C17 C21 1.338(17) . ?
C18 C20 1.450(14) . ?
C18 H18a 0.9600 . ?
C18 H18b 0.9600 . ?
C18 H18c 0.9600 . ?
C19 H19 0.9300 . ?
C20 C25 1.46(2) . ?
C21 C23 1.494(18) . ?
C21 H21 0.9300 . ?
C22 C23 1.391(19) . ?
C23 H23 0.9300 . ?
C25 H25a 0.9600 . ?
C25 H25b 0.9600 . ?
C25 H25c 0.9600 . ?
C2 H2a 0.9600 . ?
C2 H2b 0.9600 . ?
C2 H2c 0.9600 . ?
